data_4336217
loop_
_publ_author_name
'Rui F. Munh\'a'
'Ryan A. Zarkesh'
'Alan F. Heyduk'

_publ_section_title
;
 Tuning the Electronic and Steric Parameters of a Redox-Active Tris(amido)
 Ligand
;
_journal_name_full 'Inorganic Chemistry'
_journal_page_first 11244
_journal_page_last 11255
_journal_paper_doi 10.1021/ic401496w
_journal_volume 52
_journal_year 2013
_chemical_formula_sum 'C37 H38 Cl3 N3 O2 Ta'
_chemical_formula_weight 844.00
_chemical_name_systematic
; 
 ? 
;
_space_group_IT_number 14
_symmetry_cell_setting monoclinic
_symmetry_space_group_name_Hall '-P 2yn'
_symmetry_space_group_name_H-M 'P 1 21/n 1'
_atom_sites_solution_hydrogens geom
_atom_sites_solution_primary direct
_atom_sites_solution_secondary difmap
_audit_creation_method SHELXL-97
_cell_angle_alpha 90.00
_cell_angle_beta 92.0210(10)
_cell_angle_gamma 90.00
_cell_formula_units_Z 4
_cell_length_a 7.9327(5)
_cell_length_b 22.8472(15)
_cell_length_c 19.0689(13)
_cell_measurement_reflns_used 9906
_cell_measurement_temperature 143(2)
_cell_measurement_theta_max 27.97
_cell_measurement_theta_min 2.72
_cell_volume 3453.9(4)
_computing_cell_refinement 'Bruker SAINT'
_computing_data_collection 'Bruker APEX2'
_computing_data_reduction 'Bruker SAINT'
_computing_molecular_graphics 'Bruker SHELXTL'
_computing_publication_material 'Bruker SHELXTL'
_computing_structure_refinement 'SHELXL-97 (Sheldrick, 2008)'
_computing_structure_solution 'SHELXS-97 (Sheldrick, 2008)'
_diffrn_ambient_temperature 143(2)
_diffrn_measured_fraction_theta_full 0.982
_diffrn_measured_fraction_theta_max 0.920
_diffrn_measurement_device_type 'Bruker APEX-II CCD'
_diffrn_measurement_method '\f and \w scans'
_diffrn_radiation_monochromator graphite
_diffrn_radiation_source 'fine-focus sealed tube'
_diffrn_radiation_type MoK\a
_diffrn_radiation_wavelength 0.71073
_diffrn_reflns_av_R_equivalents 0.0324
_diffrn_reflns_av_sigmaI/netI 0.0329
_diffrn_reflns_limit_h_max 10
_diffrn_reflns_limit_h_min -10
_diffrn_reflns_limit_k_max 29
_diffrn_reflns_limit_k_min -29
_diffrn_reflns_limit_l_max 25
_diffrn_reflns_limit_l_min -25
_diffrn_reflns_number 29030
_diffrn_reflns_theta_full 27.50
_diffrn_reflns_theta_max 28.39
_diffrn_reflns_theta_min 1.39
_exptl_absorpt_coefficient_mu 3.452
_exptl_absorpt_correction_T_max 0.6064
_exptl_absorpt_correction_T_min 0.4989
_exptl_absorpt_correction_type numerical
_exptl_absorpt_process_details 'BRUKER SADABS'
_exptl_crystal_colour green
_exptl_crystal_density_diffrn 1.623
_exptl_crystal_density_meas ?
_exptl_crystal_description cube
_exptl_crystal_F_000 1684
_exptl_crystal_size_max 0.23
_exptl_crystal_size_mid 0.19
_exptl_crystal_size_min 0.16
_refine_diff_density_max 3.289
_refine_diff_density_min -1.059
_refine_diff_density_rms 0.132
_refine_ls_extinction_method none
_refine_ls_goodness_of_fit_ref 1.074
_refine_ls_hydrogen_treatment constr
_refine_ls_matrix_type full
_refine_ls_number_parameters 415
_refine_ls_number_reflns 7991
_refine_ls_number_restraints 0
_refine_ls_restrained_S_all 1.074
_refine_ls_R_factor_all 0.0464
_refine_ls_R_factor_gt 0.0362
_refine_ls_shift/su_max 0.002
_refine_ls_shift/su_mean 0.000
_refine_ls_structure_factor_coef Fsqd
_refine_ls_weighting_details 'calc w=1/[\s^2^(Fo^2^)+(0.0453P)^2^+6.1559P] where P=(Fo^2^+2Fc^2^)/3'
_refine_ls_weighting_scheme calc
_refine_ls_wR_factor_gt 0.0836
_refine_ls_wR_factor_ref 0.0876
_reflns_number_gt 6818
_reflns_number_total 7991
_reflns_threshold_expression >2sigma(I)
_cod_data_source_file ic401496w_si_002_8.cif
_cod_data_source_block afh381s
_cod_depositor_comments
;
The following automatic conversions were performed:

'_exptl_crystal_density_meas' value 'not_measured' was changed to '?'
- the value is perceived as not measured.

Automatic conversion script
Id: cif_fix_values 3008 2015-01-20 13:52:24Z robertas 
;
_cod_database_code 4336217

loop_
_symmetry_equiv_pos_as_xyz
'x, y, z'
'-x+1/2, y+1/2, -z+1/2'
'-x, -y, -z'
'x-1/2, -y-1/2, z-1/2'

loop_
_atom_site_label
_atom_site_type_symbol
_atom_site_fract_x
_atom_site_fract_y
_atom_site_fract_z
_atom_site_U_iso_or_equiv
_atom_site_adp_type
_atom_site_occupancy
_atom_site_symmetry_multiplicity
_atom_site_calc_flag
_atom_site_refinement_flags
Ta1 Ta 0.74951(2) 0.082124(7) 0.667787(8) 0.01710(6) Uani 1 1 d .
Cl1 Cl 0.76514(14) 0.14042(4) 0.77048(5) 0.0256(2) Uani 1 1 d .
Cl2 Cl 1.03959(13) 0.05845(5) 0.69237(5) 0.0243(2) Uani 1 1 d .
Cl3 Cl 0.45747(13) 0.10704(5) 0.66096(5) 0.0237(2) Uani 1 1 d .
N1 N 0.7486(4) 0.03432(14) 0.56670(16) 0.0169(7) Uani 1 1 d .
N2 N 0.8123(4) 0.13882(14) 0.59263(17) 0.0180(7) Uani 1 1 d .
N3 N 0.6808(4) -0.00158(14) 0.68586(16) 0.0177(7) Uani 1 1 d .
O1 O 0.9752(4) 0.17294(13) 0.35154(16) 0.0310(7) Uani 1 1 d .
O2 O 0.5300(4) -0.19364(13) 0.59100(16) 0.0314(7) Uani 1 1 d .
C1 C 0.8104(5) 0.06368(17) 0.5094(2) 0.0179(8) Uani 1 1 d .
C2 C 0.8411(5) 0.12365(17) 0.5242(2) 0.0191(8) Uani 1 1 d .
C3 C 0.8929(5) 0.16225(18) 0.4725(2) 0.0227(9) Uani 1 1 d .
H3A H 0.9058 0.2028 0.4823 0.027 Uiso 1 1 calc R
C4 C 0.9250(6) 0.14034(19) 0.4069(2) 0.0243(9) Uani 1 1 d .
C5 C 0.9082(6) 0.08007(18) 0.3930(2) 0.0238(9) Uani 1 1 d .
H5A H 0.9360 0.0654 0.3483 0.029 Uiso 1 1 calc R
C6 C 0.8525(5) 0.04202(18) 0.4429(2) 0.0223(9) Uani 1 1 d .
H6A H 0.8424 0.0014 0.4328 0.027 Uiso 1 1 calc R
C7 C 1.0016(7) 0.2346(2) 0.3632(3) 0.0370(12) Uani 1 1 d .
H7A H 1.0369 0.2531 0.3198 0.056 Uiso 1 1 calc R
H7B H 1.0894 0.2402 0.4001 0.056 Uiso 1 1 calc R
H7C H 0.8963 0.2526 0.3779 0.056 Uiso 1 1 calc R
C8 C 0.8680(5) 0.19589(17) 0.6175(2) 0.0203(8) Uani 1 1 d .
C9 C 0.7504(5) 0.23751(17) 0.6344(2) 0.0210(8) Uani 1 1 d .
H9A H 0.6333 0.2294 0.6285 0.025 Uiso 1 1 calc R
C10 C 0.8052(6) 0.29186(18) 0.6603(2) 0.0224(9) Uani 1 1 d .
C11 C 0.9757(6) 0.30232(19) 0.6670(2) 0.0266(9) Uani 1 1 d .
H11A H 1.0130 0.3397 0.6829 0.032 Uiso 1 1 calc R
C12 C 1.0955(6) 0.26045(19) 0.6513(2) 0.0280(10) Uani 1 1 d .
C13 C 1.0398(6) 0.20650(19) 0.6258(2) 0.0254(9) Uani 1 1 d .
H13A H 1.1188 0.1771 0.6143 0.031 Uiso 1 1 calc R
C14 C 1.2814(7) 0.2720(2) 0.6611(3) 0.0448(14) Uani 1 1 d .
H14A H 1.3446 0.2372 0.6472 0.067 Uiso 1 1 calc R
H14B H 1.3080 0.2809 0.7105 0.067 Uiso 1 1 calc R
H14C H 1.3127 0.3053 0.6319 0.067 Uiso 1 1 calc R
C15 C 0.6786(6) 0.33786(19) 0.6802(2) 0.0295(10) Uani 1 1 d .
H15A H 0.7384 0.3729 0.6973 0.044 Uiso 1 1 calc R
H15B H 0.6082 0.3225 0.7173 0.044 Uiso 1 1 calc R
H15C H 0.6072 0.3480 0.6390 0.044 Uiso 1 1 calc R
C16 C 0.6905(5) -0.02200(17) 0.5664(2) 0.0188(8) Uani 1 1 d .
C17 C 0.6557(5) -0.04306(17) 0.6343(2) 0.0179(8) Uani 1 1 d .
C18 C 0.6032(5) -0.10066(18) 0.6455(2) 0.0207(8) Uani 1 1 d .
H18A H 0.5842 -0.1145 0.6916 0.025 Uiso 1 1 calc R
C19 C 0.5796(6) -0.13702(18) 0.5880(2) 0.0231(9) Uani 1 1 d .
C20 C 0.6019(6) -0.11599(19) 0.5196(2) 0.0251(9) Uani 1 1 d .
H20A H 0.5791 -0.1410 0.4806 0.030 Uiso 1 1 calc R
C21 C 0.6560(5) -0.05987(18) 0.5085(2) 0.0222(8) Uani 1 1 d .
H21A H 0.6705 -0.0463 0.4620 0.027 Uiso 1 1 calc R
C22 C 0.4948(7) -0.2169(2) 0.6590(2) 0.0358(12) Uani 1 1 d .
H22A H 0.4601 -0.2579 0.6542 0.054 Uiso 1 1 calc R
H22B H 0.4039 -0.1943 0.6795 0.054 Uiso 1 1 calc R
H22C H 0.5964 -0.2144 0.6896 0.054 Uiso 1 1 calc R
C23 C 0.6255(5) -0.01249(16) 0.7560(2) 0.0186(8) Uani 1 1 d .
C24 C 0.4576(5) -0.02573(17) 0.7666(2) 0.0218(8) Uani 1 1 d .
H24A H 0.3800 -0.0279 0.7276 0.026 Uiso 1 1 calc R
C25 C 0.4019(6) -0.03589(18) 0.8339(2) 0.0240(9) Uani 1 1 d .
C26 C 0.5195(6) -0.03129(18) 0.8899(2) 0.0261(9) Uani 1 1 d .
H26A H 0.4836 -0.0386 0.9360 0.031 Uiso 1 1 calc R
C27 C 0.6869(6) -0.01644(18) 0.8806(2) 0.0236(9) Uani 1 1 d .
C28 C 0.7397(6) -0.00749(18) 0.8124(2) 0.0219(8) Uani 1 1 d .
H28A H 0.8541 0.0020 0.8047 0.026 Uiso 1 1 calc R
C29 C 0.8100(7) -0.0108(2) 0.9424(2) 0.0357(11) Uani 1 1 d .
H29A H 0.7517 -0.0187 0.9859 0.054 Uiso 1 1 calc R
H29B H 0.8563 0.0290 0.9439 0.054 Uiso 1 1 calc R
H29C H 0.9019 -0.0390 0.9376 0.054 Uiso 1 1 calc R
C30 C 0.2211(6) -0.0491(2) 0.8463(3) 0.0375(12) Uani 1 1 d .
H30A H 0.1578 -0.0505 0.8013 0.056 Uiso 1 1 calc R
H30B H 0.1742 -0.0185 0.8759 0.056 Uiso 1 1 calc R
H30C H 0.2128 -0.0871 0.8700 0.056 Uiso 1 1 calc R
C31 C 0.6352(7) 0.3528(2) 0.4414(3) 0.0405(12) Uani 1 1 d .
C32 C 0.6684(8) 0.3759(2) 0.3771(3) 0.0440(14) Uani 1 1 d .
H32A H 0.5781 0.3836 0.3444 0.053 Uiso 1 1 calc R
C33 C 0.8303(9) 0.3882(2) 0.3595(3) 0.0474(15) Uani 1 1 d .
H33A H 0.8512 0.4037 0.3144 0.057 Uiso 1 1 calc R
C34 C 0.9624(8) 0.3784(2) 0.4061(4) 0.0542(17) Uani 1 1 d .
H34A H 1.0743 0.3876 0.3939 0.065 Uiso 1 1 calc R
C35 C 0.9314(9) 0.3549(3) 0.4710(3) 0.0564(18) Uani 1 1 d .
H35A H 1.0216 0.3475 0.5039 0.068 Uiso 1 1 calc R
C36 C 0.7680(9) 0.3422(2) 0.4873(3) 0.0508(16) Uani 1 1 d .
H36A H 0.7467 0.3257 0.5318 0.061 Uiso 1 1 calc R
C37 C 0.4541(9) 0.3400(3) 0.4607(4) 0.0618(18) Uani 1 1 d .
H37A H 0.4533 0.3239 0.5083 0.093 Uiso 1 1 calc R
H37B H 0.4043 0.3116 0.4275 0.093 Uiso 1 1 calc R
H37C H 0.3884 0.3763 0.4587 0.093 Uiso 1 1 calc R

loop_
_atom_site_aniso_label
_atom_site_aniso_U_11
_atom_site_aniso_U_22
_atom_site_aniso_U_33
_atom_site_aniso_U_23
_atom_site_aniso_U_13
_atom_site_aniso_U_12
Ta1 0.02284(10) 0.01299(9) 0.01546(9) -0.00270(6) 0.00068(6) -0.00093(7)
Cl1 0.0378(6) 0.0192(5) 0.0196(5) -0.0059(4) -0.0004(4) 0.0005(4)
Cl2 0.0220(5) 0.0219(5) 0.0289(5) -0.0034(4) -0.0012(4) -0.0002(4)
Cl3 0.0224(5) 0.0254(5) 0.0232(5) 0.0009(4) 0.0012(4) 0.0019(4)
N1 0.0182(17) 0.0160(16) 0.0167(15) -0.0016(13) 0.0019(12) 0.0008(13)
N2 0.0225(18) 0.0136(16) 0.0181(16) -0.0030(12) 0.0019(13) -0.0012(13)
N3 0.0220(18) 0.0165(17) 0.0144(15) -0.0015(12) -0.0010(13) -0.0020(13)
O1 0.051(2) 0.0201(16) 0.0232(15) 0.0019(12) 0.0111(14) -0.0041(14)
O2 0.054(2) 0.0132(14) 0.0273(16) -0.0017(12) -0.0015(15) -0.0073(14)
C1 0.020(2) 0.0134(18) 0.0203(19) -0.0001(15) -0.0005(15) 0.0001(15)
C2 0.018(2) 0.017(2) 0.0218(19) -0.0047(15) -0.0003(15) 0.0016(15)
C3 0.029(2) 0.016(2) 0.024(2) -0.0022(16) 0.0032(17) -0.0013(17)
C4 0.029(2) 0.022(2) 0.023(2) 0.0045(16) 0.0050(17) -0.0003(17)
C5 0.033(2) 0.020(2) 0.0189(19) -0.0034(16) 0.0042(17) 0.0009(18)
C6 0.027(2) 0.017(2) 0.023(2) -0.0021(16) 0.0011(17) 0.0002(16)
C7 0.058(3) 0.022(2) 0.031(2) -0.0007(19) 0.010(2) -0.008(2)
C8 0.031(2) 0.0127(19) 0.0168(18) 0.0013(14) 0.0022(16) -0.0055(16)
C9 0.026(2) 0.017(2) 0.0204(19) 0.0009(15) 0.0014(16) -0.0018(16)
C10 0.033(2) 0.016(2) 0.0183(19) 0.0000(15) 0.0012(16) 0.0005(17)
C11 0.038(3) 0.015(2) 0.026(2) -0.0025(16) 0.0007(19) -0.0092(18)
C12 0.030(2) 0.024(2) 0.031(2) -0.0024(18) 0.0037(18) -0.0083(18)
C13 0.027(2) 0.022(2) 0.028(2) -0.0024(17) 0.0048(18) -0.0013(17)
C14 0.036(3) 0.033(3) 0.065(4) -0.011(3) 0.007(3) -0.012(2)
C15 0.037(3) 0.017(2) 0.035(2) -0.0059(18) 0.005(2) -0.0011(19)
C16 0.022(2) 0.0142(19) 0.0203(19) -0.0008(15) -0.0023(15) 0.0023(15)
C17 0.020(2) 0.0133(18) 0.0201(19) -0.0026(15) -0.0019(15) 0.0003(15)
C18 0.026(2) 0.0157(19) 0.0200(19) -0.0012(15) -0.0018(16) -0.0005(16)
C19 0.029(2) 0.0136(19) 0.026(2) -0.0017(16) -0.0033(17) -0.0005(16)
C20 0.034(3) 0.021(2) 0.020(2) -0.0021(16) -0.0026(17) -0.0017(18)
C21 0.028(2) 0.020(2) 0.0186(19) -0.0022(16) 0.0019(16) 0.0000(17)
C22 0.061(3) 0.017(2) 0.030(2) -0.0005(18) 0.003(2) -0.009(2)
C23 0.029(2) 0.0093(17) 0.0171(18) 0.0001(14) 0.0011(16) 0.0013(15)
C24 0.028(2) 0.0132(19) 0.024(2) 0.0007(15) -0.0006(17) 0.0007(16)
C25 0.030(2) 0.016(2) 0.026(2) 0.0013(16) 0.0050(17) 0.0013(17)
C26 0.041(3) 0.019(2) 0.019(2) 0.0041(16) 0.0069(18) 0.0042(18)
C27 0.035(3) 0.015(2) 0.020(2) -0.0012(15) -0.0013(17) 0.0041(17)
C28 0.029(2) 0.0137(19) 0.023(2) -0.0010(15) -0.0002(17) 0.0010(16)
C29 0.044(3) 0.041(3) 0.021(2) 0.000(2) -0.003(2) -0.001(2)
C30 0.036(3) 0.039(3) 0.039(3) 0.004(2) 0.013(2) 0.001(2)
C31 0.051(3) 0.026(3) 0.045(3) -0.011(2) 0.012(2) -0.004(2)
C32 0.067(4) 0.026(3) 0.038(3) -0.003(2) -0.019(3) -0.001(3)
C33 0.087(5) 0.022(3) 0.034(3) 0.003(2) 0.015(3) -0.009(3)
C34 0.048(4) 0.034(3) 0.082(5) -0.028(3) 0.014(3) -0.008(3)
C35 0.068(4) 0.044(3) 0.055(4) -0.024(3) -0.027(3) 0.026(3)
C36 0.095(5) 0.035(3) 0.023(2) 0.005(2) 0.005(3) 0.017(3)
C37 0.077(5) 0.053(4) 0.056(4) -0.008(3) 0.020(3) -0.008(3)

loop_
_atom_type_symbol
_atom_type_description
_atom_type_scat_dispersion_real
_atom_type_scat_dispersion_imag
_atom_type_scat_source
C C 0.0033 0.0016 'International Tables Vol C Tables 4.2.6.8 and 6.1.1.4'
H H 0.0000 0.0000 'International Tables Vol C Tables 4.2.6.8 and 6.1.1.4'
N N 0.0061 0.0033 'International Tables Vol C Tables 4.2.6.8 and 6.1.1.4'
O O 0.0106 0.0060 'International Tables Vol C Tables 4.2.6.8 and 6.1.1.4'
Cl Cl 0.1484 0.1585 'International Tables Vol C Tables 4.2.6.8 and 6.1.1.4'
Ta Ta -0.7052 6.5227 'International Tables Vol C Tables 4.2.6.8 and 6.1.1.4'

loop_
_geom_angle_atom_site_label_1
_geom_angle_atom_site_label_2
_geom_angle_atom_site_label_3
_geom_angle
N2 Ta1 N3 143.83(13)
N2 Ta1 N1 71.95(12)
N3 Ta1 N1 71.89(12)
N2 Ta1 Cl1 102.73(9)
N3 Ta1 Cl1 113.44(9)
N1 Ta1 Cl1 174.49(9)
N2 Ta1 Cl3 94.14(10)
N3 Ta1 Cl3 88.16(10)
N1 Ta1 Cl3 95.55(9)
Cl1 Ta1 Cl3 86.18(4)
N2 Ta1 Cl2 91.40(10)
N3 Ta1 Cl2 90.91(10)
N1 Ta1 Cl2 91.87(9)
Cl1 Ta1 Cl2 86.75(4)
Cl3 Ta1 Cl2 171.83(3)
C16 N1 C1 125.5(3)
C16 N1 Ta1 117.3(2)
C1 N1 Ta1 117.2(2)
C2 N2 C8 118.5(3)
C2 N2 Ta1 124.6(3)
C8 N2 Ta1 115.3(2)
C17 N3 C23 120.2(3)
C17 N3 Ta1 124.3(3)
C23 N3 Ta1 114.4(2)
C4 O1 C7 117.3(3)
C19 O2 C22 117.2(3)
N1 C1 C6 129.8(4)
N1 C1 C2 111.9(3)
C6 C1 C2 118.3(4)
N2 C2 C3 125.0(4)
N2 C2 C1 113.6(3)
C3 C2 C1 121.5(4)
C4 C3 C2 118.7(4)
O1 C4 C3 124.9(4)
O1 C4 C5 114.7(4)
C3 C4 C5 120.4(4)
C6 C5 C4 121.3(4)
C5 C6 C1 119.5(4)
C9 C8 C13 121.5(4)
C9 C8 N2 119.7(4)
C13 C8 N2 118.8(4)
C8 C9 C10 119.3(4)
C11 C10 C9 118.6(4)
C11 C10 C15 121.1(4)
C9 C10 C15 120.3(4)
C10 C11 C12 122.6(4)
C11 C12 C13 118.3(4)
C11 C12 C14 121.9(4)
C13 C12 C14 119.8(4)
C8 C13 C12 119.6(4)
N1 C16 C17 113.1(3)
N1 C16 C21 129.2(4)
C17 C16 C21 117.7(4)
N3 C17 C18 125.1(4)
N3 C17 C16 113.0(3)
C18 C17 C16 121.8(4)
C19 C18 C17 118.4(4)
O2 C19 C18 124.9(4)
O2 C19 C20 114.3(4)
C18 C19 C20 120.8(4)
C21 C20 C19 120.9(4)
C20 C21 C16 120.1(4)
C28 C23 C24 120.6(4)
C28 C23 N3 119.5(4)
C24 C23 N3 119.8(4)
C23 C24 C25 120.6(4)
C24 C25 C26 117.8(4)
C24 C25 C30 121.2(4)
C26 C25 C30 120.9(4)
C27 C26 C25 122.5(4)
C26 C27 C28 118.4(4)
C26 C27 C29 121.1(4)
C28 C27 C29 120.5(4)
C23 C28 C27 120.1(4)
C36 C31 C32 118.2(5)
C36 C31 C37 121.5(5)
C32 C31 C37 120.2(6)
C33 C32 C31 120.7(5)
C32 C33 C34 120.7(5)
C33 C34 C35 119.4(6)
C36 C35 C34 119.0(6)
C31 C36 C35 122.0(5)

loop_
_geom_bond_atom_site_label_1
_geom_bond_atom_site_label_2
_geom_bond_distance
Ta1 N2 2.008(3)
Ta1 N3 2.021(3)
Ta1 N1 2.215(3)
Ta1 Cl1 2.3678(10)
Ta1 Cl3 2.3846(10)
Ta1 Cl2 2.3941(11)
N1 C16 1.367(5)
N1 C1 1.387(5)
N2 C2 1.377(5)
N2 C8 1.451(5)
N3 C17 1.375(5)
N3 C23 1.444(5)
O1 C4 1.363(5)
O1 C7 1.441(5)
O2 C19 1.354(5)
O2 C22 1.438(5)
C1 C6 1.411(5)
C1 C2 1.419(5)
C2 C3 1.396(6)
C3 C4 1.379(6)
C4 C5 1.408(6)
C5 C6 1.373(6)
C8 C9 1.379(6)
C8 C13 1.388(6)
C9 C10 1.400(6)
C10 C11 1.375(7)
C10 C15 1.511(6)
C11 C12 1.388(6)
C12 C13 1.391(6)
C12 C14 1.503(7)
C16 C17 1.418(5)
C16 C21 1.421(5)
C17 C18 1.399(6)
C18 C19 1.383(6)
C19 C20 1.407(6)
C20 C21 1.371(6)
C23 C28 1.386(6)
C23 C24 1.388(6)
C24 C25 1.391(6)
C25 C26 1.397(6)
C25 C30 1.493(6)
C26 C27 1.388(6)
C27 C28 1.394(6)
C27 C29 1.510(6)
C31 C36 1.367(8)
C31 C32 1.369(7)
C31 C37 1.524(8)
C32 C33 1.367(9)
C33 C34 1.369(9)
C34 C35 1.378(9)
C35 C36 1.375(9)
